data_2105549
loop_
_publ_author_name
'Corker, D. L.'
'Glazer, A. M.'
'Kaminsky, W.'
'Whatmore, R. W.'
'Dec, J.'
'Roleder, K.'

_publ_section_title
;
 Investigation into the Crystal Structure of the Perovskite Lead Hafnate,
 PbHfO~3~
;
_journal_issue 1
_journal_name_full 'Acta Crystallographica Section B'
_journal_page_first 18
_journal_page_last 28
_journal_paper_doi 10.1107/S0108768197009208
_journal_volume 54
_journal_year 1998
_chemical_formula_sum 'Hf O3 Pb'
_chemical_formula_weight 433.68
_symmetry_cell_setting orthorhombic
_symmetry_space_group_name_Hall '-P 2 2ab'
_symmetry_space_group_name_H-M 'P b a m'
_cell_angle_alpha 90.0
_cell_angle_beta 90.0
_cell_angle_gamma 90.0
_cell_formula_units_Z 8
_cell_length_a 5.8582(3)
_cell_length_b 11.7224(5)
_cell_length_c 8.2246(3)
_cell_volume 564.80(4)
_diffrn_radiation_probe neutron
_diffrn_radiation_type neutron
_diffrn_radiation_wavelength 1.90788
_exptl_absorpt_coefficient_mu 0.153
_exptl_crystal_density_diffrn 10.20
_cod_data_source_file bm0011.cif
_cod_data_source_block bm0011b
_cod_original_cell_volume 564.80
_cod_original_formula_sum 'Pb1 Hf1 O3'
_cod_database_code 2105549

loop_
_atom_site_label
_atom_site_fract_x
_atom_site_fract_y
_atom_site_fract_z
_atom_site_U_iso_or_equiv
Pb(1) .734(2) .1278(8) .0 .044(5)
Pb(2) .723(2) .1252(9) .5 .034(6)
Hf(1) .2464(9) .1272(7) .2493(9) .004(3)
O(1) .275(3) .0930(10) .0 .027(3)
O(2) .273(2) .1439(9) .5 .015(3)
O(3) .021(2) .2562(8) .2200(10) .041(3)
O(4) .0 .5 .2700(10) .017(2)
O(5) .0 .0 .2760(10) .015(2)
